data_7242848
loop_
_publ_author_name
'Owczarek, Magdalena'
'Szklarz, Przemys\/law'
'Jakubas, Ryszard'

_publ_section_title
;
 Towards ferroelectricity-inducing chains of halogenoantimonates(iii) and
 halogenobismuthates(iii)
;
_journal_issue 29
_journal_name_full 'RSC Advances'
_journal_page_first 17574
_journal_page_last 17586
_journal_paper_doi 10.1039/D0RA10151F
_journal_volume 11
_journal_year 2021
_chemical_formula_moiety 'Bi2 Cl10, 4(C4 H6 N3), 2(H2 O)'
_chemical_formula_sum 'C16 H28 Bi2 Cl10 N12 O2'
_chemical_formula_weight 1192.96
_space_group_crystal_system monoclinic
_space_group_IT_number 15
_space_group_name_Hall '-C 2yc'
_space_group_name_H-M_alt 'C 1 2/c 1'
_atom_sites_solution_hydrogens mixed
_atom_sites_solution_primary heavy
_audit_creation_date 2020-06-05
_audit_creation_method
;
Olex2 1.2
(compiled 2018.05.29 svn.r3508 for OlexSys, GUI svn.r5506)
;
_audit_update_record
;
2020-08-26 deposited with the CCDC.	2021-05-06 downloaded from the CCDC.
;
_cell_angle_alpha 90
_cell_angle_beta 100.74(2)
_cell_angle_gamma 90
_cell_formula_units_Z 4
_cell_length_a 19.226(4)
_cell_length_b 13.018(4)
_cell_length_c 14.193(4)
_cell_measurement_reflns_used 5315
_cell_measurement_temperature 120(2)
_cell_measurement_theta_max 37.0390
_cell_measurement_theta_min 4.8030
_cell_volume 3490.1(16)
_computing_cell_refinement 'CrysAlisPro 1.171.38.46 (Rigaku OD, 2015)'
_computing_data_collection 'CrysAlisPro 1.171.38.46 (Rigaku OD, 2015)'
_computing_data_reduction 'CrysAlisPro 1.171.38.46 (Rigaku OD, 2015)'
_computing_molecular_graphics 'Olex2 (Dolomanov et al., 2009)'
_computing_publication_material 'Olex2 (Dolomanov et al., 2009)'
_computing_structure_refinement 'ShelXL (Sheldrick, 2015)'
_computing_structure_solution 'ShelXS (Sheldrick, 2008)'
_diffrn_ambient_temperature 120(2)
_diffrn_detector 'CCD plate'
_diffrn_detector_area_resol_mean 8.1956
_diffrn_detector_type Onyx
_diffrn_measured_fraction_theta_full 0.993
_diffrn_measured_fraction_theta_max 0.969
_diffrn_measurement_details
;
List of Runs (angles in degrees, time in seconds):

  # Type    Start    End  Width  t~exp~   \w     \q     \k     \f   Frames
#--------------------------------------------------------------------------
  1  \w    -60.00  84.00   1.00   70.00    --   40.00 -79.00   0.00  144
  2  \w    -60.00  69.00   1.00   60.00    --   40.00 -79.00 120.00  129
;
_diffrn_measurement_device 'four-circle diffractometer'
_diffrn_measurement_device_type 'Xcalibur, Onyx'
_diffrn_measurement_method '\w scans'
_diffrn_orient_matrix_type 'CrysAlisPro convention (1999,Acta A55,543-557)'
_diffrn_orient_matrix_UB_11 -0.0260397000
_diffrn_orient_matrix_UB_12 -0.0247582000
_diffrn_orient_matrix_UB_13 -0.0345507000
_diffrn_orient_matrix_UB_21 -0.0180913000
_diffrn_orient_matrix_UB_22 -0.0155513000
_diffrn_orient_matrix_UB_23 0.0368200000
_diffrn_orient_matrix_UB_31 -0.0200920000
_diffrn_orient_matrix_UB_32 0.0459595000
_diffrn_orient_matrix_UB_33 -0.0060565000
_diffrn_radiation_monochromator graphite
_diffrn_radiation_probe x-ray
_diffrn_radiation_type MoK\a
_diffrn_radiation_wavelength 0.71073
_diffrn_reflns_av_R_equivalents 0.0344
_diffrn_reflns_av_unetI/netI 0.0558
_diffrn_reflns_Laue_measured_fraction_full 0.993
_diffrn_reflns_Laue_measured_fraction_max 0.969
_diffrn_reflns_limit_h_max 14
_diffrn_reflns_limit_h_min -29
_diffrn_reflns_limit_k_max 19
_diffrn_reflns_limit_k_min -16
_diffrn_reflns_limit_l_max 21
_diffrn_reflns_limit_l_min -21
_diffrn_reflns_number 13638
_diffrn_reflns_point_group_measured_fraction_full 0.993
_diffrn_reflns_point_group_measured_fraction_max 0.969
_diffrn_reflns_theta_full 25.242
_diffrn_reflns_theta_max 33.146
_diffrn_reflns_theta_min 4.741
_diffrn_source 'fine-focus sealed X-ray tube'
_diffrn_source_type 'Enhance (Mo) X-ray Source'
_diffrn_standards_number 0
_exptl_absorpt_coefficient_mu 10.875
_exptl_absorpt_correction_T_max 0.566
_exptl_absorpt_correction_T_min 0.307
_exptl_absorpt_correction_type analytical
_exptl_absorpt_process_details
;
CrysAlisPro 1.171.38.46 (Rigaku Oxford Diffraction, 2015)
Analytical numeric absorption correction using a multifaceted crystal
			model based on expressions derived by R.C. Clark & J.S. Reid.
(Clark, R. C. & Reid, J. S. (1995). Acta Cryst. A51, 887-897)
Empirical absorption correction using spherical harmonics,
 implemented in SCALE3 ABSPACK scaling algorithm.
;
_exptl_crystal_colour colourless
_exptl_crystal_colour_primary colourless
_exptl_crystal_density_diffrn 2.270
_exptl_crystal_description block
_exptl_crystal_F_000 2240
_exptl_crystal_size_max 0.17
_exptl_crystal_size_mid 0.08
_exptl_crystal_size_min 0.06
_refine_diff_density_max 1.658
_refine_diff_density_min -1.046
_refine_diff_density_rms 0.190
_refine_ls_extinction_method none
_refine_ls_goodness_of_fit_ref 0.966
_refine_ls_hydrogen_treatment mixed
_refine_ls_matrix_type full
_refine_ls_number_parameters 196
_refine_ls_number_reflns 6456
_refine_ls_number_restraints 3
_refine_ls_restrained_S_all 0.966
_refine_ls_R_factor_all 0.0498
_refine_ls_R_factor_gt 0.0301
_refine_ls_shift/su_max 0.002
_refine_ls_shift/su_mean 0.000
_refine_ls_structure_factor_coef Fsqd
_refine_ls_weighting_details 'w=1/[\s^2^(Fo^2^)+(0.0064P)^2^] where P=(Fo^2^+2Fc^2^)/3'
_refine_ls_weighting_scheme calc
_refine_ls_wR_factor_gt 0.0414
_refine_ls_wR_factor_ref 0.0463
_reflns_Friedel_coverage 0.000
_reflns_number_gt 5004
_reflns_number_total 6456
_reflns_threshold_expression 'I > 2\s(I)'
_cod_data_source_file d0ra10151f2.cif
_cod_data_source_block 2aprmbicl_centro
_cod_database_code 7242848
_shelx_shelxl_version_number 2017/1
_chemical_oxdiff_formula 'C16 H28 N12 Bi2 Cl10 O2'
_shelx_space_group_comment
;
The symmetry employed for this shelxl refinement is uniquely defined
by the following loop, which should always be used as a source of
symmetry information in preference to the above space-group names.
They are only intended as comments.
;
_shelx_estimated_absorpt_t_max 0.561
_shelx_estimated_absorpt_t_min 0.259
_reflns_odcompleteness_completeness 99.06
_reflns_odcompleteness_iscentric 1
_reflns_odcompleteness_theta 26.32
_olex2_refinement_description
;
1. Fixed Uiso
 At 1.2 times of:
  All C(H) groups, All N(H) groups, All N(H,H) groups
 At 1.5 times of:
  All O(H,H) groups
2. Restrained distances
 O1W-H1WB = O1W-H1WA
 0.88 with sigma of 0.02
 H1WA-H1WB
 1.44 with sigma of 0.02
3.a Aromatic/amide H refined with riding coordinates:
 N1B(H1B), C5A(H5A), C6A(H6A), N1A(H1A), C5B(H5B), C6B(H6B), C4A(H4A), C4B(H4B)
3.b X=CH2 refined with riding coordinates:
 N2B(H2BA,H2BB), N2A(H2AA,H2AB)
;
_olex2_submission_special_instructions 'No special instructions were received'
_oxdiff_exptl_absorpt_empirical_details
;
Empirical correction (ABSPACK) includes:
- Absorption correction using spherical harmonics
- Frame scaling
;
_oxdiff_exptl_absorpt_empirical_full_max 1.115
_oxdiff_exptl_absorpt_empirical_full_min 0.911

loop_
_space_group_symop_operation_xyz
'x, y, z'
'-x, y, -z+1/2'
'x+1/2, y+1/2, z'
'-x+1/2, y+1/2, -z+1/2'
'-x, -y, -z'
'x, -y, z-1/2'
'-x+1/2, -y+1/2, -z'
'x+1/2, -y+1/2, z-1/2'

loop_
_atom_site_label
_atom_site_type_symbol
_atom_site_fract_x
_atom_site_fract_y
_atom_site_fract_z
_atom_site_U_iso_or_equiv
_atom_site_adp_type
_atom_site_occupancy
_atom_site_site_symmetry_order
_atom_site_calc_flag
_atom_site_refinement_flags_posn
_atom_site_refinement_flags_adp
_atom_site_refinement_flags_occupancy
_atom_site_disorder_assembly
_atom_site_disorder_group
Bi Bi 0.29347(2) 0.40275(2) 0.48119(2) 0.01534(3) Uani 1 1 d . . . . .
Cl4 Cl 0.36443(4) 0.40616(7) 0.65683(5) 0.02298(17) Uani 1 1 d . . . . .
Cl3 Cl 0.40245(4) 0.46727(7) 0.42557(7) 0.0273(2) Uani 1 1 d . . . . .
Cl1 Cl 0.24486(4) 0.59103(7) 0.50727(5) 0.02117(16) Uani 1 1 d . . . . .
Cl5 Cl 0.16811(4) 0.30003(7) 0.54307(6) 0.02307(18) Uani 1 1 d . . . . .
Cl2 Cl 0.22685(4) 0.40765(8) 0.28940(6) 0.0294(2) Uani 1 1 d . . . . .
N1B N -0.12610(13) 0.2884(2) 0.67386(19) 0.0207(6) Uani 1 1 d . . . . .
H1B H -0.165617 0.307629 0.691550 0.025 Uiso 1 1 calc R . . . .
C5A C 0.03125(17) 0.7966(3) 0.6223(2) 0.0228(7) Uani 1 1 d . . . . .
H5A H 0.015921 0.865302 0.627739 0.027 Uiso 1 1 calc R . . . .
C2B C -0.08003(17) 0.3607(3) 0.6561(2) 0.0184(7) Uani 1 1 d . . . . .
N3B N -0.01849(14) 0.3350(2) 0.62856(19) 0.0199(6) Uani 1 1 d . . . . .
N3A N 0.00506(14) 0.6161(2) 0.62303(19) 0.0199(6) Uani 1 1 d . . . . .
C6A C 0.09701(18) 0.7752(3) 0.6059(2) 0.0237(8) Uani 1 1 d . . . . .
H6A H 0.129621 0.828802 0.600922 0.028 Uiso 1 1 calc R . . . .
N1A N 0.11514(13) 0.6757(2) 0.59688(19) 0.0212(6) Uani 1 1 d . . . . .
H1A H 0.157656 0.661294 0.585976 0.025 Uiso 1 1 calc R . . . .
N2B N -0.09390(14) 0.4592(2) 0.6664(2) 0.0242(7) Uani 1 1 d . . . . .
H2BA H -0.133280 0.477640 0.684921 0.029 Uiso 1 1 calc R . . . .
H2BB H -0.063741 0.506234 0.654727 0.029 Uiso 1 1 calc R . . . .
C5B C -0.05210(17) 0.1578(3) 0.6374(2) 0.0247(8) Uani 1 1 d . . . . .
H5B H -0.041203 0.087422 0.629785 0.030 Uiso 1 1 calc R . . . .
C6B C -0.11318(17) 0.1867(3) 0.6652(2) 0.0233(8) Uani 1 1 d . . . . .
H6B H -0.146121 0.136793 0.678372 0.028 Uiso 1 1 calc R . . . .
C4A C -0.01279(17) 0.7137(3) 0.6307(2) 0.0206(7) Uani 1 1 d . . . . .
H4A H -0.058804 0.727964 0.642673 0.025 Uiso 1 1 calc R . . . .
C4B C -0.00620(17) 0.2356(3) 0.6206(2) 0.0220(7) Uani 1 1 d . . . . .
H4B H 0.036917 0.215983 0.602040 0.026 Uiso 1 1 calc R . . . .
C2A C 0.07003(16) 0.5978(3) 0.6041(2) 0.0189(6) Uani 1 1 d . . . . .
N2A N 0.08942(14) 0.5023(2) 0.5930(2) 0.0261(7) Uani 1 1 d . . . . .
H2AA H 0.060101 0.451571 0.597955 0.031 Uiso 1 1 calc R . . . .
H2AB H 0.131705 0.489246 0.580573 0.031 Uiso 1 1 calc R . . . .
O1W O 0.25074(15) 0.6656(3) 0.28079(18) 0.0400(8) Uani 1 1 d D . . . .
H1WA H 0.248(2) 0.696(3) 0.227(2) 0.060 Uiso 1 1 d DR . . . .
H1WB H 0.255(2) 0.5998(14) 0.277(3) 0.060 Uiso 1 1 d DR . . . .

loop_
_atom_site_aniso_label
_atom_site_aniso_U_11
_atom_site_aniso_U_22
_atom_site_aniso_U_33
_atom_site_aniso_U_23
_atom_site_aniso_U_13
_atom_site_aniso_U_12
Bi 0.01454(5) 0.01249(6) 0.01954(5) -0.00015(5) 0.00461(4) 0.00056(5)
Cl4 0.0229(4) 0.0234(5) 0.0219(4) 0.0011(4) 0.0022(3) 0.0028(4)
Cl3 0.0241(4) 0.0186(5) 0.0435(5) 0.0020(4) 0.0176(4) -0.0015(3)
Cl1 0.0233(4) 0.0169(4) 0.0232(4) -0.0019(3) 0.0043(3) 0.0059(3)
Cl5 0.0193(4) 0.0141(4) 0.0377(5) -0.0032(4) 0.0104(3) 0.0013(3)
Cl2 0.0287(4) 0.0351(6) 0.0226(4) -0.0072(4) 0.0002(3) 0.0109(4)
N1B 0.0151(13) 0.0211(17) 0.0261(14) 0.0003(13) 0.0039(11) 0.0002(12)
C5A 0.0273(18) 0.0138(19) 0.0263(17) -0.0010(15) 0.0022(15) 0.0014(14)
C2B 0.0183(16) 0.0164(18) 0.0180(15) -0.0017(13) -0.0033(13) -0.0020(13)
N3B 0.0181(14) 0.0192(17) 0.0225(14) -0.0012(12) 0.0037(12) 0.0030(11)
N3A 0.0175(13) 0.0231(18) 0.0187(13) -0.0009(12) 0.0020(11) 0.0017(11)
C6A 0.0283(18) 0.0140(19) 0.0282(18) 0.0031(15) 0.0034(15) -0.0020(14)
N1A 0.0137(13) 0.0220(17) 0.0277(15) 0.0021(13) 0.0037(12) 0.0008(11)
N2B 0.0168(14) 0.0195(17) 0.0377(17) -0.0037(14) 0.0090(13) -0.0021(12)
C5B 0.0250(18) 0.019(2) 0.0280(18) -0.0035(15) -0.0006(15) 0.0008(15)
C6B 0.0218(17) 0.020(2) 0.0260(17) 0.0002(15) -0.0004(14) -0.0079(14)
C4A 0.0205(16) 0.020(2) 0.0206(15) 0.0015(14) 0.0029(13) 0.0050(14)
C4B 0.0205(16) 0.022(2) 0.0235(16) -0.0019(15) 0.0039(14) 0.0039(14)
C2A 0.0216(15) 0.0175(18) 0.0170(14) 0.0004(14) 0.0016(12) 0.0032(14)
N2A 0.0210(15) 0.0205(18) 0.0387(17) -0.0016(14) 0.0101(13) 0.0025(12)
O1W 0.0335(15) 0.063(2) 0.0257(14) 0.0116(15) 0.0109(13) 0.0148(16)

loop_
_atom_type_symbol
_atom_type_description
_atom_type_scat_dispersion_real
_atom_type_scat_dispersion_imag
_atom_type_scat_source
C C 0.0033 0.0016 'International Tables Vol C Tables 4.2.6.8 and 6.1.1.4'
H H 0.0000 0.0000 'International Tables Vol C Tables 4.2.6.8 and 6.1.1.4'
Bi Bi -4.1077 10.2566 'International Tables Vol C Tables 4.2.6.8 and 6.1.1.4'
Cl Cl 0.1484 0.1585 'International Tables Vol C Tables 4.2.6.8 and 6.1.1.4'
N N 0.0061 0.0033 'International Tables Vol C Tables 4.2.6.8 and 6.1.1.4'
O O 0.0106 0.0060 'International Tables Vol C Tables 4.2.6.8 and 6.1.1.4'

loop_
_exptl_crystal_face_index_h
_exptl_crystal_face_index_k
_exptl_crystal_face_index_l
_exptl_crystal_face_perp_dist
-23 9 -1 0.0416
-15 -7 -12 0.0482
-7 -17 5 0.0411
10 13 -14 0.0520
16 -15 -2 0.0420
-16 15 2 0.0420
-12 -16 -1 0.0313
12 16 1 0.0313
23 -9 1 0.0416
-2 1 20 0.0682
7 17 -5 0.0411

loop_
_geom_angle_atom_site_label_1
_geom_angle_atom_site_label_2
_geom_angle_atom_site_label_3
_geom_angle
_geom_angle_site_symmetry_1
_geom_angle_site_symmetry_3
_geom_angle_publ_flag
Cl4 Bi Cl1 89.21(3) . . ?
Cl4 Bi Cl5 91.76(3) . 7_556 ?
Cl4 Bi Cl5 91.90(3) . . ?
Cl4 Bi Cl2 175.36(3) . . ?
Cl3 Bi Cl4 88.64(3) . . ?
Cl3 Bi Cl1 94.03(3) . . ?
Cl3 Bi Cl5 173.25(3) . . ?
Cl3 Bi Cl5 91.26(3) . 7_556 ?
Cl3 Bi Cl2 86.79(3) . . ?
Cl1 Bi Cl5 92.70(3) . . ?
Cl1 Bi Cl5 174.64(2) . 7_556 ?
Cl1 Bi Cl2 90.31(3) . . ?
Cl5 Bi Cl5 82.00(3) 7_556 . ?
Cl5 Bi Cl2 89.15(3) 7_556 . ?
Cl2 Bi Cl5 92.73(3) . . ?
Bi Cl5 Bi 98.00(3) 7_556 . ?
C2B N1B C6B 121.8(3) . . ?
C6A C5A C4A 117.2(3) . . ?
N1B C2B N3B 121.3(3) . . ?
N2B C2B N1B 120.2(3) . . ?
N2B C2B N3B 118.5(3) . . ?
C4B N3B C2B 116.5(3) . . ?
C4A N3A C2A 116.7(3) . . ?
N1A C6A C5A 118.5(3) . . ?
C2A N1A C6A 122.1(3) . . ?
C6B C5B C4B 117.2(3) . . ?
N1B C6B C5B 118.6(3) . . ?
N3A C4A C5A 124.4(3) . . ?
N3B C4B C5B 124.5(3) . . ?
N3A C2A N1A 121.0(3) . . ?
N2A C2A N3A 119.0(3) . . ?
N2A C2A N1A 120.0(3) . . ?

loop_
_geom_bond_atom_site_label_1
_geom_bond_atom_site_label_2
_geom_bond_distance
_geom_bond_site_symmetry_2
_geom_bond_publ_flag
Bi Cl4 2.6096(11) . ?
Bi Cl3 2.5171(9) . ?
Bi Cl1 2.6733(11) . ?
Bi Cl5 2.7799(11) 7_556 ?
Bi Cl5 3.0261(9) . ?
Bi Cl2 2.7847(11) . ?
N1B C2B 1.349(4) . ?
N1B C6B 1.356(4) . ?
C5A C6A 1.356(4) . ?
C5A C4A 1.390(5) . ?
C2B N3B 1.355(4) . ?
C2B N2B 1.323(4) . ?
N3B C4B 1.324(4) . ?
N3A C4A 1.326(4) . ?
N3A C2A 1.347(4) . ?
C6A N1A 1.353(4) . ?
N1A C2A 1.350(4) . ?
C5B C6B 1.360(5) . ?
C5B C4B 1.393(5) . ?
C2A N2A 1.315(4) . ?

loop_
_geom_hbond_atom_site_label_D
_geom_hbond_atom_site_label_H
_geom_hbond_atom_site_label_A
_geom_hbond_distance_DH
_geom_hbond_distance_HA
_geom_hbond_distance_DA
_geom_hbond_angle_DHA
_geom_hbond_site_symmetry_A
_geom_hbond_publ_flag
N1B H1B O1W 0.88 1.79 2.663(4) 173.2 5_566 yes
N1A H1A Cl1 0.88 2.37 3.199(3) 158.3 . yes
N2B H2BA Cl2 0.88 2.42 3.245(3) 156.9 5_566 yes
N2B H2BB N3A 0.88 2.05 2.934(4) 178.2 . yes
N2A H2AA N3B 0.88 2.24 3.114(4) 171.7 . yes
N2A H2AB Cl1 0.88 2.90 3.619(3) 140.0 . yes
O1W H1WA Cl5 0.855(17) 2.77(3) 3.480(3) 141(4) 6_565 yes
O1W H1WB Cl2 0.866(18) 2.57(2) 3.395(4) 159(4) . yes

loop_
_exptl_oxdiff_crystal_face_indexfrac_h
_exptl_oxdiff_crystal_face_indexfrac_k
_exptl_oxdiff_crystal_face_indexfrac_l
_exptl_oxdiff_crystal_face_x
_exptl_oxdiff_crystal_face_y
_exptl_oxdiff_crystal_face_z
-23.0048 9.0029 -1.0013 0.4107 0.2393 0.8820
-15.0019 -7.0005 -12.0053 0.9788 -0.0618 0.0524
-7.0023 -17.0039 5.0008 0.4305 0.5752 -0.6711
10.0039 13.0034 -14.0040 -0.0986 -0.8988 0.4814
16.0035 -15.0039 -2.0003 0.0239 -0.1298 -0.9990
-16.0035 15.0039 2.0003 -0.0239 0.1298 0.9990
-12.0027 -16.0032 -1.0015 0.7434 0.4291 -0.4883
12.0027 16.0032 1.0015 -0.7434 -0.4291 0.4883
23.0048 -9.0029 1.0013 -0.4107 -0.2393 -0.8820
-2.0028 0.9993 20.0070 -0.6638 0.7573 -0.0350
7.0023 17.0039 -5.0008 -0.4305 -0.5752 0.6711
